data_7247042
loop_
_publ_author_name
'Karmakar, Mridul'
'Sk, Wahedur'
'Gomila, Rosa M.'
'Drew, Michael. G. B.'
'Frontera, Antonio'
'Chattopadhyay, Shouvik'

_publ_section_title
;
 An insight into the hydrogen bonding, halogen bonding and chalcogen
 bonding interactions in manganese(iii) complexes with N2O2donor
 salicylidine Schiff base ligands
;
_journal_issue 31
_journal_name_full 'RSC Advances'
_journal_page_first 21211
_journal_page_last 21224
_journal_paper_doi 10.1039/D3RA04044E
_journal_volume 13
_journal_year 2023
_chemical_formula_sum 'C42 H58 Cl2 Mn2 N4 O21'
_chemical_formula_weight 1135.70
_space_group_crystal_system monoclinic
_space_group_IT_number 15
_space_group_name_Hall '-C 2yc'
_space_group_name_H-M_alt 'C 1 2/c 1'
_atom_sites_solution_hydrogens mixed
_audit_creation_method SHELXL-2016/6
_audit_update_record
;
2023-06-15 deposited with the CCDC.	2023-07-03 downloaded from the CCDC.
;
_cell_angle_alpha 90
_cell_angle_beta 120.7810(10)
_cell_angle_gamma 90
_cell_formula_units_Z 4
_cell_length_a 29.4946(9)
_cell_length_b 7.7686(2)
_cell_length_c 25.9950(8)
_cell_measurement_reflns_used 900
_cell_measurement_temperature 273(2)
_cell_measurement_theta_max 25.060
_cell_measurement_theta_min 3.145
_cell_volume 5117.2(3)
_computing_structure_refinement 'SHELXL-2018/3 (Sheldrick, 2018)'
_computing_structure_solution 'SHELXT 2014/5 (Sheldrick, 2014)'
_diffrn_ambient_temperature 273(2)
_diffrn_measured_fraction_theta_full 0.984
_diffrn_measured_fraction_theta_max 0.984
_diffrn_measurement_device_type 'BRUKER D8 QUEST AREA DETECTOR'
_diffrn_reflns_av_R_equivalents 0.0343
_diffrn_reflns_av_unetI/netI 0.0199
_diffrn_reflns_Laue_measured_fraction_full 0.984
_diffrn_reflns_Laue_measured_fraction_max 0.984
_diffrn_reflns_limit_h_max 34
_diffrn_reflns_limit_h_min -34
_diffrn_reflns_limit_k_max 9
_diffrn_reflns_limit_k_min -9
_diffrn_reflns_limit_l_max 28
_diffrn_reflns_limit_l_min -30
_diffrn_reflns_number 31809
_diffrn_reflns_point_group_measured_fraction_full 0.984
_diffrn_reflns_point_group_measured_fraction_max 0.984
_diffrn_reflns_theta_full 25.060
_diffrn_reflns_theta_max 25.060
_diffrn_reflns_theta_min 3.145
_diffrn_source 'fine-focus sealed tube'
_exptl_absorpt_coefficient_mu 0.678
_exptl_absorpt_correction_T_max 0.874
_exptl_absorpt_correction_T_min 0.784
_exptl_absorpt_correction_type multi-scan
_exptl_absorpt_process_details SADABS
_exptl_crystal_colour Brown
_exptl_crystal_density_diffrn 1.472
_exptl_crystal_density_method 'not measured'
_exptl_crystal_description Block
_exptl_crystal_F_000 2352.0
_exptl_crystal_size_max 0.4
_exptl_crystal_size_mid 0.3
_exptl_crystal_size_min 0.2
_refine_diff_density_max 1.162
_refine_diff_density_min -0.802
_refine_diff_density_rms 0.089
_refine_ls_extinction_method none
_refine_ls_goodness_of_fit_ref 1.050
_refine_ls_hydrogen_treatment mixed
_refine_ls_matrix_type full
_refine_ls_number_parameters 334
_refine_ls_number_reflns 4505
_refine_ls_number_restraints 40
_refine_ls_restrained_S_all 1.104
_refine_ls_R_factor_all 0.0642
_refine_ls_R_factor_gt 0.0586
_refine_ls_shift/su_max 0.004
_refine_ls_shift/su_mean 0.000
_refine_ls_structure_factor_coef Fsqd
_refine_ls_weighting_details 'w=1/[\s^2^(Fo^2^)+(0.1104P)^2^+20.7731P] where P=(Fo^2^+2Fc^2^)/3'
_refine_ls_weighting_scheme calc
_refine_ls_wR_factor_gt 0.1847
_refine_ls_wR_factor_ref 0.1911
_reflns_Friedel_coverage 0.000
_reflns_number_gt 4002
_reflns_number_total 4539
_reflns_threshold_expression 'I > 2\s(I)'
_cod_data_source_file d3ra04044e2.cif
_cod_data_source_block 2
_cod_depositor_comments
;
The following automatic conversions were performed:

data item '_exptl_absorpt_correction_type' value 'multi scan' was
changed to 'multi-scan' in accordance with the
/home/data/users/saulius/crontab/automatic-downloads/rss-feeds/RSC/lib/dictionaries/cif_core.dic
dictionary named 'cif_core.dic' version 2.4.2 last updated on
2011-04-26.

Automatic conversion script
Id: cif_fix_values 8170 2020-07-09 18:12:32Z antanas 
;
_cod_original_sg_symbol_H-M 'C 2/c'
_cod_database_code 7247042
_shelx_shelxl_version_number 2016/6
_shelx_space_group_comment
;
The symmetry employed for this shelxl refinement is uniquely defined
by the following loop, which should always be used as a source of
symmetry information in preference to the above space-group names.
They are only intended as comments.
;

loop_
_space_group_symop_operation_xyz
'x, y, z'
'-x, y, -z+1/2'
'x+1/2, y+1/2, z'
'-x+1/2, y+1/2, -z+1/2'
'-x, -y, -z'
'x, -y, z-1/2'
'-x+1/2, -y+1/2, -z'
'x+1/2, -y+1/2, z-1/2'

loop_
_atom_site_label
_atom_site_type_symbol
_atom_site_fract_x
_atom_site_fract_y
_atom_site_fract_z
_atom_site_U_iso_or_equiv
_atom_site_adp_type
_atom_site_occupancy
_atom_site_site_symmetry_order
_atom_site_calc_flag
_atom_site_refinement_flags_posn
_atom_site_refinement_flags_adp
_atom_site_refinement_flags_occupancy
_atom_site_disorder_assembly
_atom_site_disorder_group
Mn1 Mn 0.68315(2) 0.31786(6) 0.69904(2) 0.0266(2) Uani 1 1 d . . . . .
N1 N 0.64208(12) 0.3075(4) 0.60854(13) 0.0332(7) Uani 1 1 d . . . . .
N2 N 0.61749(12) 0.2943(4) 0.70548(14) 0.0362(7) Uani 1 1 d . . . . .
O1 O 0.74646(10) 0.3383(3) 0.69723(11) 0.0330(6) Uani 1 1 d . . . . .
O2 O 0.72530(10) 0.3316(3) 0.78356(11) 0.0348(6) Uani 1 1 d . . . . .
O3 O 0.68907(10) 0.0311(3) 0.70092(11) 0.0376(6) Uani 1 1 d D . . . .
O4 O 0.66803(12) 0.5998(3) 0.68673(12) 0.0407(6) Uani 1 1 d D . . . .
O5 O 0.84644(10) 0.2866(4) 0.73243(12) 0.0424(6) Uani 1 1 d . . . . .
O6 O 0.80729(11) 0.2823(4) 0.89049(12) 0.0476(7) Uani 1 1 d . . . . .
C1 C 0.90120(17) 0.2742(7) 0.7515(2) 0.0596(12) Uani 1 1 d . . . . .
H1A H 0.922025 0.310622 0.792483 0.089 Uiso 1 1 calc R U . . .
H1B H 0.909674 0.157077 0.748078 0.089 Uiso 1 1 calc R U . . .
H1C H 0.908663 0.346637 0.726833 0.089 Uiso 1 1 calc R U . . .
C2 C 0.81020(15) 0.2393(5) 0.67431(17) 0.0359(8) Uani 1 1 d . . . . .
C3 C 0.82263(18) 0.1703(5) 0.6345(2) 0.0452(10) Uani 1 1 d . . . . .
H3 H 0.857719 0.149527 0.646466 0.054 Uiso 1 1 calc R U . . .
C4 C 0.7828(2) 0.1309(6) 0.5762(2) 0.0535(11) Uani 1 1 d . . . . .
H4 H 0.791543 0.084838 0.549350 0.064 Uiso 1 1 calc R U . . .
C5 C 0.73134(19) 0.1598(5) 0.55846(19) 0.0467(10) Uani 1 1 d . . . . .
H5 H 0.705113 0.135517 0.519283 0.056 Uiso 1 1 calc R U . . .
C6 C 0.71740(16) 0.2266(5) 0.59922(16) 0.0358(8) Uani 1 1 d . . . . .
C7 C 0.75717(14) 0.2679(4) 0.65775(15) 0.0310(7) Uani 1 1 d . . . . .
C8 C 0.66285(15) 0.2633(5) 0.57757(16) 0.0374(8) Uani 1 1 d . . . . .
H8 H 0.639976 0.254020 0.536454 0.045 Uiso 1 1 calc R U . . .
C9 C 0.58567(15) 0.3571(6) 0.57398(17) 0.0448(9) Uani 1 1 d . . . . .
H9A H 0.571912 0.331759 0.532008 0.054 Uiso 1 1 calc R U . . .
H9B H 0.582860 0.480338 0.577681 0.054 Uiso 1 1 calc R U . . .
C10 C 0.55177(15) 0.2654(6) 0.59421(19) 0.0459(10) Uani 1 1 d . . . . .
C11 C 0.55795(19) 0.0717(6) 0.5944(2) 0.0677(15) Uani 1 1 d . . . . .
H11A H 0.536160 0.017753 0.607302 0.102 Uiso 1 1 calc R U . . .
H11B H 0.547409 0.033208 0.554712 0.102 Uiso 1 1 calc R U . . .
H11C H 0.594179 0.041302 0.621271 0.102 Uiso 1 1 calc R U . . .
C12 C 0.49365(18) 0.3135(7) 0.5487(2) 0.0657(14) Uani 1 1 d . . . . .
H12A H 0.489450 0.436103 0.548370 0.099 Uiso 1 1 calc R U . . .
H12B H 0.484613 0.275169 0.509485 0.099 Uiso 1 1 calc R U . . .
H12C H 0.470889 0.258976 0.560121 0.099 Uiso 1 1 calc R U . . .
C13 C 0.56392(16) 0.3352(6) 0.6549(2) 0.0502(11) Uani 1 1 d . . . . .
H13A H 0.559716 0.459320 0.651908 0.060 Uiso 1 1 calc R U . . .
H13B H 0.538138 0.289198 0.663811 0.060 Uiso 1 1 calc R U . . .
C14 C 0.61976(16) 0.2482(5) 0.75471(18) 0.0405(9) Uani 1 1 d . . . . .
H14 H 0.587514 0.232787 0.752421 0.049 Uiso 1 1 calc R U . . .
C15 C 0.66548(16) 0.2184(5) 0.81179(17) 0.0378(8) Uani 1 1 d . . . . .
C16 C 0.6586(2) 0.1517(6) 0.8582(2) 0.0523(11) Uani 1 1 d . . . . .
H16 H 0.624953 0.125245 0.850436 0.063 Uiso 1 1 calc R U . . .
C17 C 0.7009(2) 0.1264(6) 0.9138(2) 0.0603(13) Uani 1 1 d . . . . .
H17 H 0.695951 0.080823 0.943664 0.072 Uiso 1 1 calc R U . . .
C18 C 0.7518(2) 0.1679(5) 0.92680(19) 0.0500(11) Uani 1 1 d . . . . .
H18 H 0.780483 0.149977 0.965087 0.060 Uiso 1 1 calc R U . . .
C19 C 0.75921(16) 0.2355(5) 0.88280(16) 0.0379(8) Uani 1 1 d . . . . .
C20 C 0.71617(15) 0.2620(5) 0.82434(15) 0.0321(8) Uani 1 1 d . . . . .
C21 C 0.85244(19) 0.2748(8) 0.9498(2) 0.0625(13) Uani 1 1 d . . . . .
H21A H 0.883233 0.310423 0.948995 0.094 Uiso 1 1 calc R U . . .
H21B H 0.847165 0.349918 0.975606 0.094 Uiso 1 1 calc R U . . .
H21C H 0.857183 0.158937 0.964570 0.094 Uiso 1 1 calc R U . . .
Cl1 Cl 0.56174(6) 0.2295(4) 0.40177(7) 0.1026(7) Uani 1 1 d D . . . .
O7 O 0.5922(4) 0.0885(12) 0.4284(4) 0.224(4) Uani 1 1 d D U . . .
O8 O 0.5986(2) 0.3742(10) 0.4288(3) 0.144(2) Uani 1 1 d D U . . .
O9 O 0.5210(3) 0.2598(10) 0.4128(4) 0.150(3) Uani 1 1 d D U . . .
O10 O 0.5409(4) 0.2339(13) 0.3403(3) 0.191(3) Uani 1 1 d D U . . .
O1W O 0.5357(9) 0.438(3) 0.7901(10) 0.110(6) Uiso 0.25 1 d . . P . .
O2W O 0.500000 0.080(3) 0.750000 0.148(6) Uiso 0.5 2 d S . P . .
H3W H 0.669(4) 0.666(9) 0.714(3) 0.178 Uiso 1 1 d D U . . .
H4W H 0.683(4) 0.655(10) 0.671(4) 0.178 Uiso 1 1 d D U . . .
H2W H 0.716(2) 0.004(13) 0.699(4) 0.178 Uiso 1 1 d D U . . .
H1W H 0.695(3) -0.011(12) 0.734(2) 0.178 Uiso 1 1 d D U . . .

loop_
_atom_site_aniso_label
_atom_site_aniso_U_11
_atom_site_aniso_U_22
_atom_site_aniso_U_33
_atom_site_aniso_U_23
_atom_site_aniso_U_13
_atom_site_aniso_U_12
Mn1 0.0256(3) 0.0292(3) 0.0214(3) 0.00046(18) 0.0094(2) -0.00091(19)
N1 0.0312(15) 0.0345(16) 0.0250(15) 0.0027(12) 0.0078(13) -0.0001(12)
N2 0.0313(16) 0.0393(17) 0.0354(17) 0.0018(13) 0.0151(14) 0.0009(13)
O1 0.0307(12) 0.0427(14) 0.0265(12) -0.0066(10) 0.0154(10) -0.0044(10)
O2 0.0337(13) 0.0466(15) 0.0224(12) -0.0005(10) 0.0131(11) -0.0052(11)
O3 0.0395(14) 0.0317(14) 0.0362(14) 0.0054(10) 0.0155(12) 0.0051(11)
O4 0.0553(16) 0.0288(13) 0.0426(15) -0.0013(11) 0.0284(13) -0.0016(12)
O5 0.0313(14) 0.0580(17) 0.0379(15) 0.0003(13) 0.0175(12) -0.0022(12)
O6 0.0426(16) 0.0632(18) 0.0260(14) -0.0015(12) 0.0095(12) 0.0043(14)
C1 0.036(2) 0.079(3) 0.064(3) 0.002(3) 0.026(2) -0.001(2)
C2 0.042(2) 0.0342(19) 0.036(2) 0.0039(15) 0.0233(17) -0.0018(16)
C3 0.051(2) 0.046(2) 0.053(3) -0.0014(18) 0.037(2) -0.0006(18)
C4 0.077(3) 0.052(2) 0.054(3) -0.009(2) 0.050(3) -0.002(2)
C5 0.063(3) 0.048(2) 0.035(2) -0.0102(17) 0.029(2) -0.009(2)
C6 0.047(2) 0.0322(18) 0.0295(18) 0.0004(15) 0.0208(17) -0.0027(16)
C7 0.0403(19) 0.0266(16) 0.0288(17) 0.0017(14) 0.0197(16) -0.0022(14)
C8 0.043(2) 0.040(2) 0.0225(17) -0.0018(15) 0.0118(16) -0.0069(17)
C9 0.035(2) 0.053(2) 0.0281(19) 0.0082(17) 0.0035(16) 0.0057(18)
C10 0.0261(19) 0.050(2) 0.043(2) 0.0046(18) 0.0039(17) 0.0006(17)
C11 0.044(2) 0.050(3) 0.072(3) 0.002(2) 0.003(2) -0.010(2)
C12 0.032(2) 0.081(4) 0.059(3) 0.009(3) 0.005(2) 0.005(2)
C13 0.030(2) 0.066(3) 0.050(2) 0.011(2) 0.0171(19) 0.0114(18)
C14 0.038(2) 0.043(2) 0.046(2) -0.0014(18) 0.0259(18) -0.0040(17)
C15 0.048(2) 0.0366(19) 0.036(2) -0.0008(16) 0.0267(18) -0.0031(17)
C16 0.067(3) 0.055(3) 0.049(3) 0.001(2) 0.039(2) -0.010(2)
C17 0.093(4) 0.059(3) 0.041(2) 0.008(2) 0.042(3) -0.004(3)
C18 0.069(3) 0.048(2) 0.028(2) 0.0049(17) 0.021(2) 0.004(2)
C19 0.048(2) 0.0335(19) 0.0288(19) -0.0022(15) 0.0173(17) 0.0043(16)
C20 0.042(2) 0.0286(17) 0.0265(17) 0.0000(14) 0.0183(16) 0.0037(15)
C21 0.050(3) 0.078(3) 0.033(2) -0.004(2) 0.002(2) 0.007(2)
Cl1 0.0627(9) 0.193(2) 0.0560(9) -0.0008(11) 0.0330(8) -0.0006(11)
O7 0.211(7) 0.171(7) 0.194(7) 0.001(6) 0.034(5) 0.047(6)
O8 0.110(4) 0.186(6) 0.135(5) 0.011(4) 0.062(4) -0.046(4)
O9 0.141(5) 0.168(5) 0.194(6) -0.055(5) 0.124(5) -0.048(4)
O10 0.193(7) 0.257(8) 0.101(5) -0.020(5) 0.061(4) -0.002(6)

loop_
_atom_type_symbol
_atom_type_description
_atom_type_scat_dispersion_real
_atom_type_scat_dispersion_imag
_atom_type_scat_source
C C 0.0033 0.0016 'International Tables Vol C Tables 4.2.6.8 and 6.1.1.4'
H H 0.0000 0.0000 'International Tables Vol C Tables 4.2.6.8 and 6.1.1.4'
N N 0.0061 0.0033 'International Tables Vol C Tables 4.2.6.8 and 6.1.1.4'
O O 0.0106 0.0060 'International Tables Vol C Tables 4.2.6.8 and 6.1.1.4'
Mn Mn 0.3368 0.7283 'International Tables Vol C Tables 4.2.6.8 and 6.1.1.4'
Cl Cl 0.1484 0.1585 'International Tables Vol C Tables 4.2.6.8 and 6.1.1.4'

loop_
_geom_angle_atom_site_label_1
_geom_angle_atom_site_label_2
_geom_angle_atom_site_label_3
_geom_angle
_geom_angle_site_symmetry_1
_geom_angle_site_symmetry_3
_geom_angle_publ_flag
O2 Mn1 O1 87.37(10) . . ?
O2 Mn1 N1 176.49(11) . . ?
O1 Mn1 N1 89.19(12) . . ?
O2 Mn1 N2 89.82(12) . . ?
O1 Mn1 N2 177.14(11) . . ?
N1 Mn1 N2 93.63(13) . . ?
O2 Mn1 O4 94.33(11) . . ?
O1 Mn1 O4 92.37(11) . . ?
N1 Mn1 O4 85.13(11) . . ?
N2 Mn1 O4 88.35(12) . . ?
O2 Mn1 O3 91.91(10) . . ?
O1 Mn1 O3 90.99(10) . . ?
N1 Mn1 O3 88.82(11) . . ?
N2 Mn1 O3 88.59(11) . . ?
O4 Mn1 O3 173.04(10) . . ?
C8 N1 C9 116.0(3) . . ?
C8 N1 Mn1 123.1(3) . . ?
C9 N1 Mn1 120.9(3) . . ?
C14 N2 C13 115.3(3) . . ?
C14 N2 Mn1 122.3(3) . . ?
C13 N2 Mn1 122.3(3) . . ?
C7 O1 Mn1 127.4(2) . . ?
C20 O2 Mn1 128.3(2) . . ?
Mn1 O3 H2W 108(7) . . ?
Mn1 O3 H1W 113(7) . . ?
H2W O3 H1W 105(3) . . ?
Mn1 O4 H3W 124(6) . . ?
Mn1 O4 H4W 117(6) . . ?
H3W O4 H4W 105(3) . . ?
C2 O5 C1 117.8(3) . . ?
C19 O6 C21 117.8(4) . . ?
O5 C1 H1A 109.5 . . ?
O5 C1 H1B 109.5 . . ?
H1A C1 H1B 109.5 . . ?
O5 C1 H1C 109.5 . . ?
H1A C1 H1C 109.5 . . ?
H1B C1 H1C 109.5 . . ?
C3 C2 O5 125.0(4) . . ?
C3 C2 C7 120.9(4) . . ?
O5 C2 C7 114.1(3) . . ?
C2 C3 C4 120.3(4) . . ?
C2 C3 H3 119.9 . . ?
C4 C3 H3 119.9 . . ?
C5 C4 C3 120.3(4) . . ?
C5 C4 H4 119.9 . . ?
C3 C4 H4 119.9 . . ?
C4 C5 C6 120.5(4) . . ?
C4 C5 H5 119.7 . . ?
C6 C5 H5 119.7 . . ?
C7 C6 C5 119.6(4) . . ?
C7 C6 C8 121.8(3) . . ?
C5 C6 C8 118.4(4) . . ?
O1 C7 C6 122.1(3) . . ?
O1 C7 C2 119.4(3) . . ?
C6 C7 C2 118.4(3) . . ?
N1 C8 C6 127.3(3) . . ?
N1 C8 H8 116.3 . . ?
C6 C8 H8 116.3 . . ?
N1 C9 C10 113.6(3) . . ?
N1 C9 H9A 108.8 . . ?
C10 C9 H9A 108.8 . . ?
N1 C9 H9B 108.8 . . ?
C10 C9 H9B 108.8 . . ?
H9A C9 H9B 107.7 . . ?
C11 C10 C9 111.5(4) . . ?
C11 C10 C13 112.7(4) . . ?
C9 C10 C13 110.0(4) . . ?
C11 C10 C12 109.0(4) . . ?
C9 C10 C12 106.8(4) . . ?
C13 C10 C12 106.6(4) . . ?
C10 C11 H11A 109.5 . . ?
C10 C11 H11B 109.5 . . ?
H11A C11 H11B 109.5 . . ?
C10 C11 H11C 109.5 . . ?
H11A C11 H11C 109.5 . . ?
H11B C11 H11C 109.5 . . ?
C10 C12 H12A 109.5 . . ?
C10 C12 H12B 109.5 . . ?
H12A C12 H12B 109.5 . . ?
C10 C12 H12C 109.5 . . ?
H12A C12 H12C 109.5 . . ?
H12B C12 H12C 109.5 . . ?
N2 C13 C10 114.8(3) . . ?
N2 C13 H13A 108.6 . . ?
C10 C13 H13A 108.6 . . ?
N2 C13 H13B 108.6 . . ?
C10 C13 H13B 108.6 . . ?
H13A C13 H13B 107.5 . . ?
N2 C14 C15 128.1(4) . . ?
N2 C14 H14 116.0 . . ?
C15 C14 H14 116.0 . . ?
C20 C15 C16 119.3(4) . . ?
C20 C15 C14 122.2(3) . . ?
C16 C15 C14 118.3(4) . . ?
C17 C16 C15 120.4(4) . . ?
C17 C16 H16 119.8 . . ?
C15 C16 H16 119.8 . . ?
C16 C17 C18 120.8(4) . . ?
C16 C17 H17 119.6 . . ?
C18 C17 H17 119.6 . . ?
C19 C18 C17 119.8(4) . . ?
C19 C18 H18 120.1 . . ?
C17 C18 H18 120.1 . . ?
C18 C19 O6 124.9(4) . . ?
C18 C19 C20 120.9(4) . . ?
O6 C19 C20 114.2(3) . . ?
O2 C20 C15 122.6(3) . . ?
O2 C20 C19 118.6(3) . . ?
C15 C20 C19 118.8(3) . . ?
O6 C21 H21A 109.5 . . ?
O6 C21 H21B 109.5 . . ?
H21A C21 H21B 109.5 . . ?
O6 C21 H21C 109.5 . . ?
H21A C21 H21C 109.5 . . ?
H21B C21 H21C 109.5 . . ?
O7 Cl1 O10 113.2(6) . . ?
O7 Cl1 O9 116.5(6) . . ?
O10 Cl1 O9 108.3(5) . . ?
O7 Cl1 O8 103.8(5) . . ?
O10 Cl1 O8 108.4(5) . . ?
O9 Cl1 O8 106.1(4) . . ?

loop_
_geom_bond_atom_site_label_1
_geom_bond_atom_site_label_2
_geom_bond_distance
_geom_bond_site_symmetry_2
_geom_bond_publ_flag
Mn1 O2 1.894(2) . ?
Mn1 O1 1.898(2) . ?
Mn1 N1 2.023(3) . ?
Mn1 N2 2.036(3) . ?
Mn1 O4 2.225(3) . ?
Mn1 O3 2.233(3) . ?
N1 C8 1.283(5) . ?
N1 C9 1.481(5) . ?
N2 C14 1.297(5) . ?
N2 C13 1.484(5) . ?
O1 C7 1.336(4) . ?
O2 C20 1.334(4) . ?
O3 H2W 0.85(2) . ?
O3 H1W 0.85(2) . ?
O4 H3W 0.85(2) . ?
O4 H4W 0.85(2) . ?
O5 C2 1.381(5) . ?
O5 C1 1.430(5) . ?
O6 C19 1.376(5) . ?
O6 C21 1.433(5) . ?
C1 H1A 0.9600 . ?
C1 H1B 0.9600 . ?
C1 H1C 0.9600 . ?
C2 C3 1.371(6) . ?
C2 C7 1.411(5) . ?
C3 C4 1.396(7) . ?
C3 H3 0.9300 . ?
C4 C5 1.361(7) . ?
C4 H4 0.9300 . ?
C5 C6 1.417(5) . ?
C5 H5 0.9300 . ?
C6 C7 1.403(5) . ?
C6 C8 1.435(6) . ?
C8 H8 0.9300 . ?
C9 C10 1.524(6) . ?
C9 H9A 0.9700 . ?
C9 H9B 0.9700 . ?
C10 C11 1.516(7) . ?
C10 C13 1.527(6) . ?
C10 C12 1.550(5) . ?
C11 H11A 0.9600 . ?
C11 H11B 0.9600 . ?
C11 H11C 0.9600 . ?
C12 H12A 0.9600 . ?
C12 H12B 0.9600 . ?
C12 H12C 0.9600 . ?
C13 H13A 0.9700 . ?
C13 H13B 0.9700 . ?
C14 C15 1.423(6) . ?
C14 H14 0.9300 . ?
C15 C20 1.399(5) . ?
C15 C16 1.419(5) . ?
C16 C17 1.355(7) . ?
C16 H16 0.9300 . ?
C17 C18 1.396(7) . ?
C17 H17 0.9300 . ?
C18 C19 1.374(6) . ?
C18 H18 0.9300 . ?
C19 C20 1.410(5) . ?
C21 H21A 0.9600 . ?
C21 H21B 0.9600 . ?
C21 H21C 0.9600 . ?
Cl1 O7 1.360(8) . ?
Cl1 O10 1.387(7) . ?
Cl1 O9 1.393(5) . ?
Cl1 O8 1.469(6) . ?

loop_
_geom_hbond_atom_site_label_D
_geom_hbond_atom_site_label_H
_geom_hbond_atom_site_label_A
_geom_hbond_distance_DH
_geom_hbond_distance_HA
_geom_hbond_distance_DA
_geom_hbond_angle_DHA
_geom_hbond_site_symmetry_A
C8 H8 O8 0.93 2.59 3.433(8) 151.4 .
C8 H8 O8 0.93 2.59 3.433(8) 151.4 .
O4 H3W O5 0.85(2) 1.93(3) 2.761(4) 164(10) 4_656
O4 H4W O6 0.85(2) 2.03(4) 2.840(4) 160(11) 4_656
O3 H2W O2 0.85(2) 2.05(5) 2.811(4) 149(9) 4_646
O3 H2W O6 0.85(2) 2.68(9) 3.107(4) 113(8) 4_646
O3 H1W O1 0.85(2) 2.10(6) 2.778(3) 137(7) 4_646
O3 H1W O5 0.85(2) 2.41(7) 3.092(4) 138(8) 4_646
